data_4311513
loop_
_publ_author_name
'Jos\'e Vicente'
'Juan Gil-Rubio'
'Delia Bautista'
'Angelo Sironi'
'Norberto Masciocchi'

_publ_section_title
;
 Synthesis and Reactivity of Fluoro Complexes: Part 2.1 Rhodium(I) Fluoro
 Complexes with Alkene and Phosphine Ligands. Synthesis of the First
 Isolated Rhodium(I) Bifluoride Complexes. Structure of
 [Rh3(\m3-OH)2(COD)3](HF2) by X-ray Powder Diffraction
;
_journal_name_full 'Inorganic Chemistry'
_journal_page_first 5665
_journal_page_last 5675
_journal_paper_doi 10.1021/ic049585e
_journal_volume 43
_journal_year 2004
_chemical_formula_sum 'C26 H28 F2 P Rh'
_chemical_formula_weight 512.36
_chemical_name_systematic
; 
 ? 
;
_space_group_IT_number 14
_symmetry_cell_setting monoclinic
_symmetry_space_group_name_Hall '-P 2ybc'
_symmetry_space_group_name_H-M 'P 1 21/c 1'
_atom_sites_solution_hydrogens geom
_atom_sites_solution_primary patterson
_atom_sites_solution_secondary difmap
_audit_creation_method SHELXL
_cell_angle_alpha 90.00
_cell_angle_beta 101.083(5)
_cell_angle_gamma 90.00
_cell_formula_units_Z 4
_cell_length_a 13.8193(14)
_cell_length_b 11.0201(14)
_cell_length_c 15.018(2)
_cell_measurement_reflns_used 99
_cell_measurement_temperature 173(2)
_cell_measurement_theta_max 12.46
_cell_measurement_theta_min 4.81
_cell_volume 2244.4(5)
_computing_cell_refinement 'Siemens XSCANS'
_computing_data_collection 'Siemens XSCANS'
_computing_data_reduction 'Siemens XSCANS'
_computing_molecular_graphics 'Siemens SHELXTL'
_computing_publication_material 'Siemens SHELXTL'
_computing_structure_refinement 'SHELXL-93 (Sheldrick, 1993)'
_computing_structure_solution 'SHELXS-86 (Sheldrick, 1990)'
_diffrn_ambient_temperature 173(2)
_diffrn_measurement_device 'Siemens P4'
_diffrn_measurement_method \w-scans
_diffrn_radiation_monochromator graphite
_diffrn_radiation_source 'fine-focus sealed tube'
_diffrn_radiation_type MoK\a
_diffrn_radiation_wavelength 0.71073
_diffrn_reflns_av_R_equivalents 0.0352
_diffrn_reflns_av_sigmaI/netI 0.0538
_diffrn_reflns_limit_h_max 16
_diffrn_reflns_limit_h_min -16
_diffrn_reflns_limit_k_max 1
_diffrn_reflns_limit_k_min -13
_diffrn_reflns_limit_l_max 17
_diffrn_reflns_limit_l_min 0
_diffrn_reflns_number 4383
_diffrn_reflns_theta_max 25.00
_diffrn_reflns_theta_min 3.00
_diffrn_standards_decay_% 0.8
_diffrn_standards_interval_count 247
_diffrn_standards_number 3
_exptl_absorpt_coefficient_mu 0.859
_exptl_absorpt_correction_T_max 0.79230
_exptl_absorpt_correction_T_min 0.76985
_exptl_absorpt_correction_type psi-scan
_exptl_crystal_colour yellow
_exptl_crystal_density_diffrn 1.516
_exptl_crystal_description block
_exptl_crystal_F_000 1048
_exptl_crystal_size_max 0.34
_exptl_crystal_size_mid 0.24
_exptl_crystal_size_min 0.18
_refine_diff_density_max 0.477
_refine_diff_density_min -0.394
_refine_diff_density_rms 0.085
_refine_ls_extinction_method none
_refine_ls_goodness_of_fit_all 1.009
_refine_ls_goodness_of_fit_obs 1.083
_refine_ls_hydrogen_treatment riding
_refine_ls_matrix_type full
_refine_ls_number_parameters 241
_refine_ls_number_reflns 3931
_refine_ls_number_restraints 78
_refine_ls_restrained_S_all 1.076
_refine_ls_restrained_S_obs 1.073
_refine_ls_R_factor_all 0.0553
_refine_ls_R_factor_obs 0.0339
_refine_ls_shift/esd_max -0.001
_refine_ls_shift/esd_mean 0.000
_refine_ls_structure_factor_coef Fsqd
_refine_ls_weighting_details 'w=1/[\s^2^(Fo^2^)+(0.0344P)^2^+0.0000P] where P=(Fo^2^+2Fc^2^)/3'
_refine_ls_weighting_scheme calc
_refine_ls_wR_factor_all 0.0836
_refine_ls_wR_factor_obs 0.0708
_reflns_number_observed 2884
_reflns_number_total 3934
_reflns_observed_criterion >2sigma(I)
_cod_data_source_file ic049585e_2.cif
_cod_data_source_block 11
_cod_depositor_comments
;
The following automatic conversions were performed:
'_symmetry_cell_setting' value 'Monoclinic' changed to 'monoclinic'
according to '/home/saulius/struct/CIF-dictionaries/cif_core.dic'
dictionary named 'cif_core.dic' version 2.4.1 from 2010-06-29.

Automatic conversion script
Id: cif_fix_enum 1527 2010-12-29 10:47:43Z saulius 

The following automatic conversions were performed:

'_exptl_absorpt_correction_type' tag value 'Psi-scans' was replaced
with 'psi-scan' value.

Automatic conversion script
Id: cif_fix_values 1646 2011-03-28 12:23:43Z adriana 

The following automatic conversions were performed:

'_refine_ls_weighting_scheme' value 'calc
w=1/[\s^2^(Fo^2^)+(0.0344P)^2^+0.0000P] where P=(Fo^2^+2Fc^2^)/3' was
changed to 'calc'. New tag '_refine_ls_weighting_details' was
created. The value of the new tag was set to
'w=1/[\s^2^(Fo^2^)+(0.0344P)^2^+0.0000P] where P=(Fo^2^+2Fc^2^)/3'.

Automatic conversion script
Id: cif_fix_values 3143 2015-03-26 13:38:13Z robertas 
;
_cod_original_cell_volume 2244.5(5)
_cod_database_code 4311513

loop_
_symmetry_equiv_pos_as_xyz
'x, y, z'
'-x, y+1/2, -z+1/2'
'-x, -y, -z'
'x, -y-1/2, z-1/2'

loop_
_atom_site_aniso_label
_atom_site_aniso_U_11
_atom_site_aniso_U_22
_atom_site_aniso_U_33
_atom_site_aniso_U_23
_atom_site_aniso_U_13
_atom_site_aniso_U_12
Rh 0.0242(2) 0.0260(2) 0.0242(2) -0.0011(2) -0.00064(11) 0.0028(2)
P 0.0221(5) 0.0264(5) 0.0200(5) -0.0008(4) 0.0025(4) 0.0011(4)
F1 0.0423(14) 0.0300(13) 0.0502(15) 0.0038(11) -0.0003(12) -0.0032(11)
F2 0.057(2) 0.057(2) 0.072(2) 0.020(2) 0.0277(14) 0.0216(15)
C1 0.035(2) 0.025(2) 0.040(2) -0.010(2) -0.005(2) 0.005(2)
C2 0.028(2) 0.023(2) 0.036(2) -0.002(2) 0.000(2) -0.001(2)
C3 0.029(2) 0.042(3) 0.046(2) -0.001(2) 0.008(2) -0.002(2)
C4 0.027(2) 0.046(3) 0.057(3) 0.001(2) 0.001(2) 0.007(2)
C5 0.022(2) 0.033(2) 0.055(3) 0.003(2) -0.008(2) 0.008(2)
C6 0.039(2) 0.055(3) 0.030(2) 0.016(2) -0.010(2) 0.001(2)
C7 0.057(3) 0.086(4) 0.031(3) -0.008(3) -0.008(2) -0.009(3)
C8 0.047(3) 0.057(3) 0.045(3) -0.025(3) 0.003(2) 0.001(2)
C31 0.028(2) 0.015(2) 0.025(2) 0.000(2) 0.0061(15) 0.000(2)
C32 0.031(2) 0.131(5) 0.030(2) 0.022(3) 0.004(2) -0.005(3)
C33 0.027(2) 0.166(6) 0.047(3) 0.002(4) 0.008(2) -0.024(4)
C34 0.046(3) 0.024(2) 0.058(3) -0.010(2) 0.033(2) -0.008(2)
C35 0.055(3) 0.081(4) 0.039(3) 0.031(3) 0.024(2) 0.022(3)
C36 0.035(3) 0.111(5) 0.036(3) 0.028(3) 0.010(2) 0.018(3)

loop_
_atom_site_label
_atom_site_type_symbol
_atom_site_fract_x
_atom_site_fract_y
_atom_site_fract_z
_atom_site_U_iso_or_equiv
_atom_site_thermal_displace_type
_atom_site_occupancy
_atom_site_calc_flag
_atom_site_refinement_flags
_atom_site_disorder_group
Rh Rh 0.14721(2) 0.81673(3) 0.46591(2) 0.02553(10) Uani 1 d . .
P P 0.29140(7) 0.78361(9) 0.57106(6) 0.0230(2) Uani 1 d . .
F1 F 0.1918(2) 0.9960(2) 0.4559(2) 0.0420(6) Uani 1 d . .
F2 F 0.1794(2) 1.1728(3) 0.3690(2) 0.0599(8) Uani 1 d . .
C1 C 0.1152(3) 0.6321(4) 0.4379(3) 0.0351(10) Uani 1 d . .
H1 H 0.1737(3) 0.5773(4) 0.4534(3) 0.042 Uiso 1 calc R .
C2 C 0.0759(3) 0.6681(3) 0.5123(3) 0.0296(9) Uani 1 d . .
H2 H 0.1113(3) 0.6341(3) 0.5714(3) 0.036 Uiso 1 calc R .
C3 C -0.0314(3) 0.6970(4) 0.5103(3) 0.0393(10) Uani 1 d . .
H3A H -0.0369(3) 0.7395(4) 0.5672(3) 0.047 Uiso 1 calc R .
H3B H -0.0685(3) 0.6199(4) 0.5087(3) 0.047 Uiso 1 calc R .
C4 C -0.0799(3) 0.7758(4) 0.4296(3) 0.0441(11) Uani 1 d . .
H4A H -0.1071(3) 0.7229(4) 0.3775(3) 0.053 Uiso 1 calc R .
H4B H -0.1351(3) 0.8222(4) 0.4462(3) 0.053 Uiso 1 calc R .
C5 C -0.0059(3) 0.8630(4) 0.4024(3) 0.0386(11) Uani 1 d . .
H5 H -0.0229(3) 0.9506(4) 0.4077(3) 0.046 Uiso 1 calc R .
C6 C 0.0467(3) 0.8391(4) 0.3352(3) 0.0433(11) Uani 1 d . .
H6 H 0.0604(3) 0.9121(4) 0.3001(3) 0.052 Uiso 1 calc R .
C7 C 0.0437(4) 0.7207(5) 0.2834(3) 0.0599(15) Uani 1 d . .
H7A H 0.0984(4) 0.7198(5) 0.2494(3) 0.072 Uiso 1 calc R .
H7B H -0.0190(4) 0.7162(5) 0.2386(3) 0.072 Uiso 1 calc R .
C8 C 0.0522(3) 0.6092(4) 0.3447(3) 0.0504(13) Uani 1 d . .
H8A H -0.0146(3) 0.5840(4) 0.3519(3) 0.060 Uiso 1 calc R .
H8B H 0.0813(3) 0.5416(4) 0.3152(3) 0.060 Uiso 1 calc R .
C11 C 0.3130(8) 0.6218(8) 0.6117(6) 0.0298(6) Uiso 0.487(4) d PD 1
C12 C 0.3534(6) 0.5391(7) 0.5562(5) 0.0298(6) Uiso 0.487(4) d PD 1
H12 H 0.3748(6) 0.5684(7) 0.5038(5) 0.036 Uiso 0.487(4) calc PR 1
C13 C 0.3622(6) 0.4173(7) 0.5768(6) 0.0298(6) Uiso 0.487(4) d PD 1
H13 H 0.3877(6) 0.3624(7) 0.5384(6) 0.036 Uiso 0.487(4) calc PR 1
C14 C 0.3320(6) 0.3757(8) 0.6571(5) 0.0298(6) Uiso 0.487(4) d PD 1
H14 H 0.3417(6) 0.2929(8) 0.6738(5) 0.036 Uiso 0.487(4) calc PR 1
C15 C 0.2883(6) 0.4531(8) 0.7123(6) 0.0298(6) Uiso 0.487(4) d PD 1
H15 H 0.2648(6) 0.4239(8) 0.7638(6) 0.036 Uiso 0.487(4) calc PR 1
C16 C 0.2813(6) 0.5757(7) 0.6875(5) 0.0298(6) Uiso 0.487(4) d PD 1
H16 H 0.2534(6) 0.6304(7) 0.7244(5) 0.036 Uiso 0.487(4) calc PR 1
C11' C 0.3061(8) 0.6422(7) 0.6252(6) 0.0298(6) Uiso 0.513(4) d PD 2
C12' C 0.3439(6) 0.5453(7) 0.5872(5) 0.0298(6) Uiso 0.513(4) d PD 2
H12' H 0.3714(6) 0.5584(7) 0.5346(5) 0.036 Uiso 0.513(4) calc PR 2
C13' C 0.3441(6) 0.4262(7) 0.6222(6) 0.0298(6) Uiso 0.513(4) d PD 2
H13' H 0.3701(6) 0.3593(7) 0.5946(6) 0.036 Uiso 0.513(4) calc PR 2
C14' C 0.3043(6) 0.4136(7) 0.6991(5) 0.0298(6) Uiso 0.513(4) d PD 2
H14' H 0.3039(6) 0.3351(7) 0.7252(5) 0.036 Uiso 0.513(4) calc PR 2
C15' C 0.2643(6) 0.5102(7) 0.7411(5) 0.0298(6) Uiso 0.513(4) d PD 2
H15' H 0.2358(6) 0.4973(7) 0.7931(5) 0.036 Uiso 0.513(4) calc PR 2
C16' C 0.2675(6) 0.6254(7) 0.7041(5) 0.0298(6) Uiso 0.513(4) d PD 2
H16' H 0.2435(6) 0.6931(7) 0.7325(5) 0.036 Uiso 0.513(4) calc PR 2
C21 C 0.3049(7) 0.8712(8) 0.6736(6) 0.0297(5) Uiso 0.512(4) d PD 1
C22 C 0.3715(5) 0.8413(7) 0.7541(5) 0.0297(5) Uiso 0.512(4) d PD 1
H22 H 0.4109(5) 0.7703(7) 0.7568(5) 0.036 Uiso 0.512(4) calc PR 1
C23 C 0.3789(5) 0.9157(7) 0.8288(5) 0.0297(5) Uiso 0.512(4) d PD 1
H23 H 0.4233(5) 0.8953(7) 0.8833(5) 0.036 Uiso 0.512(4) calc PR 1
C24 C 0.3227(6) 1.0195(7) 0.8254(5) 0.0297(5) Uiso 0.512(4) d PD 1
H24 H 0.3315(6) 1.0727(7) 0.8761(5) 0.036 Uiso 0.512(4) calc PR 1
C25 C 0.2540(6) 1.0467(8) 0.7492(6) 0.0297(5) Uiso 0.512(4) d PD 1
H25 H 0.2134(6) 1.1164(8) 0.7481(6) 0.036 Uiso 0.512(4) calc PR 1
C26 C 0.2440(6) 0.9717(9) 0.6735(6) 0.0297(5) Uiso 0.512(4) d PD 1
H26 H 0.1953(6) 0.9893(9) 0.6214(6) 0.036 Uiso 0.512(4) calc PR 1
C21' C 0.3014(7) 0.8968(8) 0.6656(7) 0.0297(5) Uiso 0.488(4) d PD 2
C22' C 0.3880(5) 0.9116(7) 0.7318(5) 0.0297(5) Uiso 0.488(4) d PD 2
H22' H 0.4440(5) 0.8625(7) 0.7299(5) 0.036 Uiso 0.488(4) calc PR 2
C23' C 0.3914(6) 0.9977(7) 0.7998(5) 0.0297(5) Uiso 0.488(4) d PD 2
H23' H 0.4497(6) 1.0072(7) 0.8444(5) 0.036 Uiso 0.488(4) calc PR 2
C24' C 0.3094(6) 1.0703(8) 0.8028(5) 0.0297(5) Uiso 0.488(4) d PD 2
H24' H 0.3121(6) 1.1299(8) 0.8490(5) 0.036 Uiso 0.488(4) calc PR 2
C25' C 0.2252(6) 1.0554(8) 0.7393(6) 0.0297(5) Uiso 0.488(4) d PD 2
H25' H 0.1689(6) 1.1036(8) 0.7422(6) 0.036 Uiso 0.488(4) calc PR 2
C26' C 0.2212(6) 0.9706(10) 0.6704(7) 0.0297(5) Uiso 0.488(4) d PD 2
H26' H 0.1626(6) 0.9628(10) 0.6258(7) 0.036 Uiso 0.488(4) calc PR 2
C31 C 0.4024(3) 0.8117(3) 0.5249(2) 0.0226(8) Uani 1 d D 2
C32 C 0.4950(3) 0.7996(5) 0.5751(3) 0.064(2) Uani 1 d D 2
H32 H 0.5034(3) 0.7707(5) 0.6357(3) 0.077 Uiso 1 calc R 2
C33 C 0.5779(3) 0.8289(7) 0.5389(3) 0.080(2) Uani 1 d D 2
H33 H 0.6420(3) 0.8215(7) 0.5752(3) 0.096 Uiso 1 calc R 2
C34 C 0.5668(3) 0.8677(4) 0.4521(3) 0.0395(11) Uani 1 d D 2
H34 H 0.6230(3) 0.8888(4) 0.4276(3) 0.047 Uiso 1 calc R 2
C35 C 0.4768(4) 0.8762(5) 0.4009(3) 0.0565(14) Uani 1 d D 2
H35 H 0.4692(4) 0.9009(5) 0.3394(3) 0.068 Uiso 1 calc R 2
C36 C 0.3938(3) 0.8490(5) 0.4373(3) 0.060(2) Uani 1 d D 2
H36 H 0.3301(3) 0.8566(5) 0.4003(3) 0.072 Uiso 1 calc R 2

loop_
_atom_type_symbol
_atom_type_description
_atom_type_scat_dispersion_real
_atom_type_scat_dispersion_imag
_atom_type_scat_source
C C 0.0033 0.0016 'International Tables Vol C Tables 4.2.6.8 and 6.1.1.4'
H H 0.0000 0.0000 'International Tables Vol C Tables 4.2.6.8 and 6.1.1.4'
F F 0.0171 0.0103 'International Tables Vol C Tables 4.2.6.8 and 6.1.1.4'
P P 0.1023 0.0942 'International Tables Vol C Tables 4.2.6.8 and 6.1.1.4'
Rh Rh -1.1178 0.9187 'International Tables Vol C Tables 4.2.6.8 and 6.1.1.4'

loop_
_geom_angle_atom_site_label_1
_geom_angle_atom_site_label_2
_geom_angle_atom_site_label_3
_geom_angle
_geom_angle_site_symmetry_1
_geom_angle_site_symmetry_3
_geom_angle_publ_flag
F1 Rh C2 158.17(12) . . ?
F1 Rh C1 162.70(13) . . ?
C2 Rh C1 38.63(15) . . ?
F1 Rh C6 88.52(14) . . ?
C2 Rh C6 97.4(2) . . ?
C1 Rh C6 81.8(2) . . ?
F1 Rh C5 91.24(13) . . ?
C2 Rh C5 81.5(2) . . ?
C1 Rh C5 89.4(2) . . ?
C6 Rh C5 36.5(2) . . ?
F1 Rh P 88.34(7) . . ?
C2 Rh P 92.73(11) . . ?
C1 Rh P 95.96(11) . . ?
C6 Rh P 160.26(12) . . ?
C5 Rh P 163.08(12) . . ?
C11' P C31 107.2(3) . . ?
C11' P C21' 104.8(4) . . ?
C31 P C21' 103.3(4) . . ?
C21 P C11 104.2(4) . . ?
C11' P Rh 117.6(4) . . ?
C21 P Rh 115.7(3) . . ?
C31 P Rh 112.87(12) . . ?
C21' P Rh 109.8(3) . . ?
C11 P Rh 115.5(4) . . ?
C2 C1 C8 123.0(4) . . ?
C2 C1 Rh 70.3(2) . . ?
C8 C1 Rh 113.9(3) . . ?
C1 C2 C3 125.3(4) . . ?
C1 C2 Rh 71.0(2) . . ?
C3 C2 Rh 110.5(3) . . ?
C2 C3 C4 114.3(3) . . ?
C5 C4 C3 110.9(3) . . ?
C6 C5 C4 123.6(4) . . ?
C6 C5 Rh 71.1(2) . . ?
C4 C5 Rh 112.2(3) . . ?
C5 C6 C7 125.1(4) . . ?
C5 C6 Rh 72.4(2) . . ?
C7 C6 Rh 108.3(3) . . ?
C6 C7 C8 113.1(4) . . ?
C1 C8 C7 112.7(4) . . ?
C16 C11 C12 117.8(8) . . ?
C16 C11 P 123.6(6) . . ?
C12 C11 P 118.1(6) . . ?
C13 C12 C11 121.5(8) . . ?
C12 C13 C14 118.3(8) . . ?
C15 C14 C13 122.3(8) . . ?
C16 C15 C14 116.4(8) . . ?
C11 C16 C15 123.6(8) . . ?
C12' C11' C16' 119.4(8) . . ?
C12' C11' P 121.5(6) . . ?
C16' C11' P 118.7(6) . . ?
C11' C12' C13' 123.0(7) . . ?
C14' C13' C12' 115.7(7) . . ?
C13' C14' C15' 123.7(7) . . ?
C16' C15' C14' 117.9(7) . . ?
C15' C16' C11' 120.3(7) . . ?
C26 C21 C22 118.8(8) . . ?
C26 C21 P 117.6(7) . . ?
C22 C21 P 123.5(6) . . ?
C23 C22 C21 119.6(7) . . ?
C22 C23 C24 120.7(7) . . ?
C25 C24 C23 120.4(7) . . ?
C24 C25 C26 119.8(7) . . ?
C25 C26 C21 120.5(8) . . ?
C26' C21' C22' 118.3(8) . . ?
C26' C21' P 119.0(7) . . ?
C22' C21' P 122.6(7) . . ?
C23' C22' C21' 120.1(7) . . ?
C22' C23' C24' 120.2(7) . . ?
C25' C24' C23' 119.8(7) . . ?
C24' C25' C26' 120.6(7) . . ?
C21' C26' C25' 121.0(8) . . ?
C32 C31 C36 117.5(4) . . ?
C32 C31 P 122.8(3) . . ?
C36 C31 P 119.6(3) . . ?
C31 C32 C33 121.1(4) . . ?
C34 C33 C32 119.9(4) . . ?
C35 C34 C33 119.8(4) . . ?
C34 C35 C36 120.4(4) . . ?
C31 C36 C35 121.2(4) . . ?

loop_
_geom_bond_atom_site_label_1
_geom_bond_atom_site_label_2
_geom_bond_distance
_geom_bond_site_symmetry_2
_geom_bond_publ_flag
Rh F1 2.083(2) . ?
Rh C2 2.098(4) . ?
Rh C1 2.107(4) . ?
Rh C6 2.190(4) . ?
Rh C5 2.207(4) . ?
Rh P 2.3211(10) . ?
P C11' 1.752(9) . ?
P C21 1.797(9) . ?
P C31 1.826(4) . ?
P C21' 1.876(9) . ?
P C11 1.890(9) . ?
C1 C2 1.391(5) . ?
C1 C8 1.521(5) . ?
C2 C3 1.513(5) . ?
C3 C4 1.536(6) . ?
C4 C5 1.516(6) . ?
C5 C6 1.378(6) . ?
C6 C7 1.516(7) . ?
C7 C8 1.527(7) . ?
C11 C16 1.391(11) . ?
C11 C12 1.419(10) . ?
C12 C13 1.377(10) . ?
C13 C14 1.426(10) . ?
C14 C15 1.404(10) . ?
C15 C16 1.400(10) . ?
C11' C12' 1.362(10) . ?
C11' C16' 1.401(10) . ?
C12' C13' 1.414(10) . ?
C13' C14' 1.379(10) . ?
C14' C15' 1.404(10) . ?
C15' C16' 1.389(10) . ?
C21 C26 1.391(11) . ?
C21 C22 1.410(10) . ?
C22 C23 1.378(9) . ?
C23 C24 1.379(10) . ?
C24 C25 1.372(10) . ?
C25 C26 1.390(11) . ?
C21' C26' 1.387(11) . ?
C21' C22' 1.410(11) . ?
C22' C23' 1.388(9) . ?
C23' C24' 1.394(10) . ?
C24' C25' 1.366(10) . ?
C25' C26' 1.388(11) . ?
C31 C32 1.362(5) . ?
C31 C36 1.362(5) . ?
C32 C33 1.396(6) . ?
C33 C34 1.353(6) . ?
C34 C35 1.334(6) . ?
C35 C36 1.395(6) . ?
